data_7037108
loop_
_publ_author_name
'Ziesak, Alexandra'
'Wesp, Tobias'
'H\"ubner, Olaf'
'Kaifer, Elisabeth'
'Wadepohl, Hubert'
'Himmel, Hans-J\"org'

_publ_section_title
;
 Counter-ligand control of the electronic structure in dinuclear
 copper-tetrakisguanidine complexes.
;
_journal_issue 44
_journal_name_full 'Dalton transactions (Cambridge, England : 2003)'
_journal_page_first 19111
_journal_page_last 19125
_journal_paper_doi 10.1039/c5dt03270a
_journal_volume 44
_journal_year 2015
_chemical_formula_sum 'C34 H58 Br4 Cu2 N14'
_chemical_formula_weight 1109.66
_chemical_name_systematic
;                                                                              
 ?                                                                             
;
_space_group_IT_number 14
_symmetry_cell_setting monoclinic
_symmetry_space_group_name_Hall '-P 2ybc'
_symmetry_space_group_name_H-M 'P 1 21/c 1'
_atom_sites_solution_hydrogens geom
_atom_sites_solution_primary direct
_atom_sites_solution_secondary difmap
_audit_creation_method SHELXL-97
_audit_update_record
;
2015-07-20 deposited with the CCDC.
2015-10-09 downloaded from the CCDC.
;
_cell_angle_alpha 90.00
_cell_angle_beta 102.09(3)
_cell_angle_gamma 90.00
_cell_formula_units_Z 2
_cell_length_a 12.416(3)
_cell_length_b 15.494(3)
_cell_length_c 12.116(2)
_cell_measurement_temperature 100
_cell_measurement_theta_max 30.10
_cell_measurement_theta_min 2.13
_cell_volume 2279.1(8)
_computing_structure_refinement 'SHELXL-97 (Sheldrick, 1997)'
_computing_structure_solution 'SHELXS-97 (Sheldrick, 1990)'
_diffrn_ambient_temperature 100
_diffrn_measured_fraction_theta_full 0.999
_diffrn_measured_fraction_theta_max 0.999
_diffrn_measurement_device_type 'NONIUS KAPPA CCD'
_diffrn_measurement_method 'O-Scan    '
_diffrn_radiation_monochromator graphite
_diffrn_radiation_source 'fine-focus sealed tube'
_diffrn_radiation_type MoK\a
_diffrn_radiation_wavelength 0.71073
_diffrn_reflns_av_R_equivalents 0.0602
_diffrn_reflns_av_sigmaI/netI 0.0462
_diffrn_reflns_limit_h_max 17
_diffrn_reflns_limit_h_min -17
_diffrn_reflns_limit_k_max 21
_diffrn_reflns_limit_k_min -21
_diffrn_reflns_limit_l_max 17
_diffrn_reflns_limit_l_min -17
_diffrn_reflns_number 39633
_diffrn_reflns_theta_full 30.10
_diffrn_reflns_theta_max 30.10
_diffrn_reflns_theta_min 2.13
_exptl_absorpt_coefficient_mu 4.481
_exptl_absorpt_correction_T_max 0.4677
_exptl_absorpt_correction_T_min 0.1741
_exptl_absorpt_correction_type empirical
_exptl_absorpt_process_details sadabs
_exptl_crystal_colour black
_exptl_crystal_density_diffrn 1.617
_exptl_crystal_density_method 'not measured'
_exptl_crystal_description plate
_exptl_crystal_F_000 1116
_exptl_crystal_size_max 0.60
_exptl_crystal_size_mid 0.30
_exptl_crystal_size_min 0.20
_refine_diff_density_max 1.017
_refine_diff_density_min -1.289
_refine_diff_density_rms 0.188
_refine_ls_extinction_method none
_refine_ls_goodness_of_fit_ref 1.091
_refine_ls_hydrogen_treatment constr
_refine_ls_matrix_type full
_refine_ls_number_parameters 253
_refine_ls_number_reflns 6694
_refine_ls_number_restraints 0
_refine_ls_restrained_S_all 1.091
_refine_ls_R_factor_all 0.0587
_refine_ls_R_factor_gt 0.0390
_refine_ls_shift/su_max 0.001
_refine_ls_shift/su_mean 0.000
_refine_ls_structure_factor_coef Fsqd
_refine_ls_weighting_details 'calc w=1/[\s^2^(Fo^2^)+(0.0540P)^2^+1.1332P] where P=(Fo^2^+2Fc^2^)/3'
_refine_ls_weighting_scheme calc
_refine_ls_wR_factor_gt 0.1010
_refine_ls_wR_factor_ref 0.1094
_reflns_number_gt 5188
_reflns_number_total 6694
_reflns_threshold_expression >2sigma(I)
_cod_data_source_file c5dt03270a2.cif
_cod_data_source_block aztw24as
_cod_original_sg_symbol_H-M P2(1)/c
_cod_database_code 7037108

loop_
_symmetry_equiv_pos_as_xyz
'x, y, z'
'-x, y+1/2, -z+1/2'
'-x, -y, -z'
'x, -y-1/2, z-1/2'

loop_
_atom_site_label
_atom_site_type_symbol
_atom_site_fract_x
_atom_site_fract_y
_atom_site_fract_z
_atom_site_U_iso_or_equiv
_atom_site_adp_type
_atom_site_occupancy
_atom_site_symmetry_multiplicity
_atom_site_calc_flag
_atom_site_refinement_flags
Br1 Br 0.02187(3) 0.11563(2) 0.75670(3) 0.03020(9) Uani 1 1 d .
Br2 Br 0.34500(3) 0.204512(18) 0.77956(2) 0.03003(9) Uani 1 1 d .
Cu1 Cu 0.21556(3) 0.09885(2) 0.83214(3) 0.02159(9) Uani 1 1 d .
N1 N 0.28235(19) -0.02135(14) 0.82269(18) 0.0188(4) Uani 1 1 d .
N2 N 0.2286(2) -0.16565(14) 0.78093(19) 0.0231(5) Uani 1 1 d .
N3 N 0.1745(2) -0.05889(15) 0.64771(19) 0.0222(5) Uani 1 1 d .
N4 N 0.26966(19) 0.07615(14) 1.00052(18) 0.0187(4) Uani 1 1 d .
N5 N 0.1353(2) 0.16300(15) 1.0544(2) 0.0242(5) Uani 1 1 d .
N6 N 0.2050(2) 0.04643(15) 1.1655(2) 0.0241(5) Uani 1 1 d .
C1 C 0.3902(2) -0.03363(16) 0.8730(2) 0.0172(5) Uani 1 1 d .
C2 C 0.4417(2) 0.00629(15) 0.9779(2) 0.0164(5) Uani 1 1 d .
C3 C 0.3788(2) 0.05956(16) 1.0385(2) 0.0177(5) Uani 1 1 d .
C4 C 0.4348(2) 0.09993(17) 1.1405(2) 0.0209(5) Uani 1 1 d .
H4 H 0.3962 0.1376 1.1779 0.025 Uiso 1 1 calc R
C5 C 0.5424(2) 0.08463(17) 1.1838(2) 0.0209(5) Uani 1 1 d .
H5 H 0.5740 0.1083 1.2536 0.025 Uiso 1 1 calc R
C6 C 0.2309(2) -0.08134(17) 0.7497(2) 0.0192(5) Uani 1 1 d .
C7 C 0.2363(3) -0.23545(18) 0.7016(3) 0.0316(7) Uani 1 1 d .
H7A H 0.2433 -0.2114 0.6304 0.047 Uiso 1 1 calc R
H7B H 0.1711 -0.2704 0.6912 0.047 Uiso 1 1 calc R
H7C H 0.2996 -0.2704 0.7311 0.047 Uiso 1 1 calc R
C8 C 0.2534(3) -0.19004(19) 0.8998(2) 0.0289(6) Uani 1 1 d .
H8A H 0.3311 -0.1995 0.9241 0.043 Uiso 1 1 calc R
H8B H 0.2145 -0.2421 0.9097 0.043 Uiso 1 1 calc R
H8C H 0.2308 -0.1446 0.9439 0.043 Uiso 1 1 calc R
C9 C 0.2009(3) 0.01948(19) 0.5921(2) 0.0274(6) Uani 1 1 d .
H9A H 0.1441 0.0616 0.5916 0.041 Uiso 1 1 calc R
H9B H 0.2058 0.0063 0.5159 0.041 Uiso 1 1 calc R
H9C H 0.2700 0.0421 0.6322 0.041 Uiso 1 1 calc R
C10 C 0.0748(3) -0.10326(19) 0.5896(3) 0.0297(6) Uani 1 1 d .
H10A H 0.0571 -0.1486 0.6367 0.045 Uiso 1 1 calc R
H10B H 0.0869 -0.1274 0.5202 0.045 Uiso 1 1 calc R
H10C H 0.0149 -0.0629 0.5735 0.045 Uiso 1 1 calc R
C11 C 0.2057(2) 0.09656(16) 1.0744(2) 0.0193(5) Uani 1 1 d .
C12 C 0.1619(3) 0.24087(18) 0.9973(3) 0.0305(7) Uani 1 1 d .
H12A H 0.2352 0.2363 0.9841 0.046 Uiso 1 1 calc R
H12B H 0.1572 0.2903 1.0438 0.046 Uiso 1 1 calc R
H12C H 0.1106 0.2471 0.9265 0.046 Uiso 1 1 calc R
C13 C 0.0251(3) 0.1602(2) 1.0786(3) 0.0385(8) Uani 1 1 d .
H13A H 0.0107 0.1032 1.1032 0.058 Uiso 1 1 calc R
H13B H -0.0282 0.1743 1.0115 0.058 Uiso 1 1 calc R
H13C H 0.0203 0.2011 1.1368 0.058 Uiso 1 1 calc R
C14 C 0.1817(3) 0.0807(2) 1.2703(3) 0.0306(7) Uani 1 1 d .
H14A H 0.1776 0.1425 1.2660 0.046 Uiso 1 1 calc R
H14B H 0.2394 0.0640 1.3325 0.046 Uiso 1 1 calc R
H14C H 0.1127 0.0580 1.2814 0.046 Uiso 1 1 calc R
C15 C 0.2476(3) -0.04105(18) 1.1738(3) 0.0306(7) Uani 1 1 d .
H15A H 0.2444 -0.0637 1.0994 0.046 Uiso 1 1 calc R
H15B H 0.2040 -0.0765 1.2126 0.046 Uiso 1 1 calc R
H15C H 0.3226 -0.0409 1.2149 0.046 Uiso 1 1 calc R
N21 N 0.3500(4) -0.1068(2) 0.4752(4) 0.0641(11) Uani 1 1 d .
C21 C 0.4395(3) -0.1202(2) 0.4768(3) 0.0349(7) Uani 1 1 d .
C22 C 0.5538(3) -0.1399(3) 0.4811(4) 0.0514(10) Uani 1 1 d .
H22A H 0.5789 -0.1814 0.5396 0.077 Uiso 1 1 calc R
H22B H 0.5968 -0.0881 0.4966 0.077 Uiso 1 1 calc R
H22C H 0.5617 -0.1632 0.4098 0.077 Uiso 1 1 calc R

loop_
_atom_site_aniso_label
_atom_site_aniso_U_11
_atom_site_aniso_U_22
_atom_site_aniso_U_33
_atom_site_aniso_U_23
_atom_site_aniso_U_13
_atom_site_aniso_U_12
Br1 0.02019(16) 0.03731(18) 0.03104(16) -0.00239(12) 0.00067(12) 0.00319(12)
Br2 0.0366(2) 0.02359(16) 0.03102(16) 0.00319(11) 0.00955(13) -0.00562(11)
Cu1 0.02171(19) 0.02013(17) 0.02174(16) 0.00056(12) 0.00184(13) 0.00274(12)
N1 0.0166(12) 0.0175(10) 0.0212(10) -0.0010(8) 0.0016(9) 0.0011(8)
N2 0.0265(13) 0.0184(11) 0.0236(11) -0.0014(9) 0.0034(10) -0.0017(9)
N3 0.0225(13) 0.0220(11) 0.0206(11) -0.0004(8) 0.0010(9) -0.0015(9)
N4 0.0180(12) 0.0178(10) 0.0204(10) 0.0004(8) 0.0044(9) 0.0014(8)
N5 0.0209(13) 0.0252(12) 0.0273(12) -0.0030(9) 0.0067(10) 0.0045(9)
N6 0.0274(14) 0.0218(11) 0.0255(11) -0.0008(9) 0.0109(10) -0.0008(10)
C1 0.0170(13) 0.0156(12) 0.0183(11) 0.0001(9) 0.0022(10) -0.0011(9)
C2 0.0166(13) 0.0147(11) 0.0180(11) 0.0009(9) 0.0041(9) -0.0014(9)
C3 0.0170(13) 0.0177(12) 0.0181(11) 0.0036(9) 0.0026(10) 0.0014(9)
C4 0.0223(15) 0.0187(12) 0.0224(12) -0.0034(10) 0.0063(11) 0.0001(10)
C5 0.0211(14) 0.0218(13) 0.0189(12) -0.0055(10) 0.0026(10) -0.0005(10)
C6 0.0177(14) 0.0203(12) 0.0202(12) 0.0008(9) 0.0049(10) 0.0007(10)
C7 0.0379(19) 0.0184(14) 0.0364(16) -0.0053(12) 0.0027(14) 0.0008(12)
C8 0.0327(18) 0.0246(14) 0.0277(14) 0.0077(11) 0.0023(13) -0.0025(12)
C9 0.0325(17) 0.0281(15) 0.0215(13) 0.0034(11) 0.0054(12) 0.0008(12)
C10 0.0237(16) 0.0332(16) 0.0276(14) -0.0045(12) -0.0047(12) -0.0020(12)
C11 0.0165(13) 0.0190(12) 0.0222(12) -0.0031(9) 0.0031(10) -0.0007(9)
C12 0.0369(19) 0.0200(14) 0.0322(15) -0.0014(11) 0.0021(13) 0.0056(12)
C13 0.0256(18) 0.048(2) 0.0434(18) -0.0068(15) 0.0119(15) 0.0113(14)
C14 0.0393(19) 0.0287(16) 0.0272(14) -0.0049(12) 0.0147(13) -0.0038(13)
C15 0.0410(19) 0.0204(14) 0.0343(16) 0.0041(11) 0.0169(14) 0.0022(12)
N21 0.054(3) 0.053(2) 0.086(3) -0.0193(19) 0.017(2) 0.0057(17)
C21 0.039(2) 0.0314(16) 0.0351(17) -0.0069(13) 0.0097(15) -0.0030(14)
C22 0.041(2) 0.067(3) 0.048(2) 0.0120(19) 0.0135(18) 0.007(2)

loop_
_atom_type_symbol
_atom_type_description
_atom_type_scat_dispersion_real
_atom_type_scat_dispersion_imag
_atom_type_scat_source
C C 0.0033 0.0016 'International Tables Vol C Tables 4.2.6.8 and 6.1.1.4'
H H 0.0000 0.0000 'International Tables Vol C Tables 4.2.6.8 and 6.1.1.4'
N N 0.0061 0.0033 'International Tables Vol C Tables 4.2.6.8 and 6.1.1.4'
Cu Cu 0.3201 1.2651 'International Tables Vol C Tables 4.2.6.8 and 6.1.1.4'
Br Br -0.2901 2.4595 'International Tables Vol C Tables 4.2.6.8 and 6.1.1.4'

loop_
_geom_angle_atom_site_label_1
_geom_angle_atom_site_label_2
_geom_angle_atom_site_label_3
_geom_angle
_geom_angle_site_symmetry_1
_geom_angle_site_symmetry_3
N4 Cu1 N1 81.20(9) . .
N4 Cu1 Br1 119.54(7) . .
N1 Cu1 Br1 117.47(7) . .
N4 Cu1 Br2 106.06(7) . .
N1 Cu1 Br2 107.15(7) . .
Br1 Cu1 Br2 118.95(2) . .
C6 N1 C1 118.9(2) . .
C6 N1 Cu1 121.41(18) . .
C1 N1 Cu1 118.18(17) . .
C6 N2 C8 120.7(2) . .
C6 N2 C7 121.2(2) . .
C8 N2 C7 115.3(2) . .
C6 N3 C9 121.3(2) . .
C6 N3 C10 123.5(2) . .
C9 N3 C10 114.7(2) . .
C11 N4 C3 120.1(2) . .
C11 N4 Cu1 120.35(18) . .
C3 N4 Cu1 117.82(17) . .
C11 N5 C13 123.0(3) . .
C11 N5 C12 121.1(2) . .
C13 N5 C12 115.7(3) . .
C11 N6 C15 121.9(2) . .
C11 N6 C14 122.6(2) . .
C15 N6 C14 114.5(2) . .
N1 C1 C5 118.8(2) . 3_657
N1 C1 C2 123.3(2) . .
C5 C1 C2 117.9(2) 3_657 .
C1 C2 C3 120.7(2) . .
C1 C2 C2 119.6(3) . 3_657
C3 C2 C2 119.7(3) . 3_657
N4 C3 C4 118.6(2) . .
N4 C3 C2 122.9(2) . .
C4 C3 C2 118.4(2) . .
C5 C4 C3 121.4(2) . .
C5 C4 H4 119.3 . .
C3 C4 H4 119.3 . .
C4 C5 C1 122.8(2) . 3_657
C4 C5 H5 118.6 . .
C1 C5 H5 118.6 3_657 .
N3 C6 N1 120.9(2) . .
N3 C6 N2 118.0(2) . .
N1 C6 N2 120.9(2) . .
N2 C7 H7A 109.5 . .
N2 C7 H7B 109.5 . .
H7A C7 H7B 109.5 . .
N2 C7 H7C 109.5 . .
H7A C7 H7C 109.5 . .
H7B C7 H7C 109.5 . .
N2 C8 H8A 109.5 . .
N2 C8 H8B 109.5 . .
H8A C8 H8B 109.5 . .
N2 C8 H8C 109.5 . .
H8A C8 H8C 109.5 . .
H8B C8 H8C 109.5 . .
N3 C9 H9A 109.5 . .
N3 C9 H9B 109.5 . .
H9A C9 H9B 109.5 . .
N3 C9 H9C 109.5 . .
H9A C9 H9C 109.5 . .
H9B C9 H9C 109.5 . .
N3 C10 H10A 109.5 . .
N3 C10 H10B 109.5 . .
H10A C10 H10B 109.5 . .
N3 C10 H10C 109.5 . .
H10A C10 H10C 109.5 . .
H10B C10 H10C 109.5 . .
N5 C11 N6 118.2(2) . .
N5 C11 N4 120.8(2) . .
N6 C11 N4 120.8(2) . .
N5 C12 H12A 109.5 . .
N5 C12 H12B 109.5 . .
H12A C12 H12B 109.5 . .
N5 C12 H12C 109.5 . .
H12A C12 H12C 109.5 . .
H12B C12 H12C 109.5 . .
N5 C13 H13A 109.5 . .
N5 C13 H13B 109.5 . .
H13A C13 H13B 109.5 . .
N5 C13 H13C 109.5 . .
H13A C13 H13C 109.5 . .
H13B C13 H13C 109.5 . .
N6 C14 H14A 109.5 . .
N6 C14 H14B 109.5 . .
H14A C14 H14B 109.5 . .
N6 C14 H14C 109.5 . .
H14A C14 H14C 109.5 . .
H14B C14 H14C 109.5 . .
N6 C15 H15A 109.5 . .
N6 C15 H15B 109.5 . .
H15A C15 H15B 109.5 . .
N6 C15 H15C 109.5 . .
H15A C15 H15C 109.5 . .
H15B C15 H15C 109.5 . .
N21 C21 C22 178.2(4) . .
C21 C22 H22A 109.5 . .
C21 C22 H22B 109.5 . .
H22A C22 H22B 109.5 . .
C21 C22 H22C 109.5 . .
H22A C22 H22C 109.5 . .
H22B C22 H22C 109.5 . .

loop_
_geom_bond_atom_site_label_1
_geom_bond_atom_site_label_2
_geom_bond_distance
_geom_bond_site_symmetry_2
Br1 Cu1 2.4011(8) .
Br2 Cu1 2.4694(6) .
Cu1 N4 2.040(2) .
Cu1 N1 2.052(2) .
N1 C6 1.348(3) .
N1 C1 1.363(3) .
N2 C6 1.362(3) .
N2 C8 1.458(4) .
N2 C7 1.464(4) .
N3 C6 1.333(3) .
N3 C9 1.459(4) .
N3 C10 1.461(4) .
N4 C11 1.352(3) .
N4 C3 1.361(3) .
N5 C11 1.339(3) .
N5 C13 1.458(4) .
N5 C12 1.463(4) .
N6 C11 1.352(3) .
N6 C15 1.451(4) .
N6 C14 1.460(4) .
C1 C5 1.428(4) 3_657
C1 C2 1.437(3) .
C2 C3 1.439(3) .
C2 C2 1.448(5) 3_657
C3 C4 1.428(4) .
C4 C5 1.351(4) .
C4 H4 0.9300 .
C5 C1 1.428(4) 3_657
C5 H5 0.9300 .
C7 H7A 0.9600 .
C7 H7B 0.9600 .
C7 H7C 0.9600 .
C8 H8A 0.9600 .
C8 H8B 0.9600 .
C8 H8C 0.9600 .
C9 H9A 0.9600 .
C9 H9B 0.9600 .
C9 H9C 0.9600 .
C10 H10A 0.9600 .
C10 H10B 0.9600 .
C10 H10C 0.9600 .
C12 H12A 0.9600 .
C12 H12B 0.9600 .
C12 H12C 0.9600 .
C13 H13A 0.9600 .
C13 H13B 0.9600 .
C13 H13C 0.9600 .
C14 H14A 0.9600 .
C14 H14B 0.9600 .
C14 H14C 0.9600 .
C15 H15A 0.9600 .
C15 H15B 0.9600 .
C15 H15C 0.9600 .
N21 C21 1.126(5) .
C21 C22 1.442(5) .
C22 H22A 0.9600 .
C22 H22B 0.9600 .
C22 H22C 0.9600 .

loop_
_geom_torsion_atom_site_label_1
_geom_torsion_atom_site_label_2
_geom_torsion_atom_site_label_3
_geom_torsion_atom_site_label_4
_geom_torsion
_geom_torsion_site_symmetry_1
_geom_torsion_site_symmetry_4
N4 Cu1 N1 C6 138.1(2) . .
Br1 Cu1 N1 C6 19.3(2) . .
Br2 Cu1 N1 C6 -117.68(19) . .
N4 Cu1 N1 C1 -56.12(19) . .
Br1 Cu1 N1 C1 -174.92(16) . .
Br2 Cu1 N1 C1 48.07(19) . .
N1 Cu1 N4 C11 -137.3(2) . .
Br1 Cu1 N4 C11 -20.6(2) . .
Br2 Cu1 N4 C11 117.27(19) . .
N1 Cu1 N4 C3 57.75(19) . .
Br1 Cu1 N4 C3 174.42(16) . .
Br2 Cu1 N4 C3 -47.68(19) . .
C6 N1 C1 C5 26.7(3) . 3_657
Cu1 N1 C1 C5 -139.4(2) . 3_657
C6 N1 C1 C2 -156.9(2) . .
Cu1 N1 C1 C2 37.0(3) . .
N1 C1 C2 C3 2.7(4) . .
C5 C1 C2 C3 179.1(2) 3_657 .
N1 C1 C2 C2 -176.4(3) . 3_657
C5 C1 C2 C2 0.0(4) 3_657 3_657
C11 N4 C3 C4 -28.4(3) . .
Cu1 N4 C3 C4 136.6(2) . .
C11 N4 C3 C2 154.6(2) . .
Cu1 N4 C3 C2 -40.4(3) . .
C1 C2 C3 N4 -0.9(4) . .
C2 C2 C3 N4 178.1(3) 3_657 .
C1 C2 C3 C4 -178.0(2) . .
C2 C2 C3 C4 1.1(4) 3_657 .
N4 C3 C4 C5 178.6(2) . .
C2 C3 C4 C5 -4.2(4) . .
C3 C4 C5 C1 5.4(4) . 3_657
C9 N3 C6 N1 25.9(4) . .
C10 N3 C6 N1 -146.2(3) . .
C9 N3 C6 N2 -158.6(2) . .
C10 N3 C6 N2 29.3(4) . .
C1 N1 C6 N3 -129.7(3) . .
Cu1 N1 C6 N3 36.0(3) . .
C1 N1 C6 N2 55.1(3) . .
Cu1 N1 C6 N2 -139.3(2) . .
C8 N2 C6 N3 -158.2(3) . .
C7 N2 C6 N3 41.5(4) . .
C8 N2 C6 N1 17.2(4) . .
C7 N2 C6 N1 -143.1(3) . .
C13 N5 C11 N6 -34.8(4) . .
C12 N5 C11 N6 150.6(3) . .
C13 N5 C11 N4 140.1(3) . .
C12 N5 C11 N4 -34.5(4) . .
C15 N6 C11 N5 158.4(3) . .
C14 N6 C11 N5 -33.7(4) . .
C15 N6 C11 N4 -16.5(4) . .
C14 N6 C11 N4 151.4(3) . .
C3 N4 C11 N5 133.9(3) . .
Cu1 N4 C11 N5 -30.7(3) . .
C3 N4 C11 N6 -51.3(4) . .
Cu1 N4 C11 N6 144.1(2) . .
